data_4036528
loop_
_publ_author_name
'R\"udiger, Elias C'
'Rominger, Frank'
'Steuer, Lena'
'Bunz, Uwe H. F.'

_publ_section_title
;
 Synthesis of Substituted Trinaphthylenes.
;
_journal_issue 1
_journal_name_full 'The Journal of organic chemistry'
_journal_page_first 193
_journal_page_last 196
_journal_paper_doi 10.1021/acs.joc.5b02481
_journal_volume 81
_journal_year 2016
_chemical_formula_sum 'C45 H48 Cl6 O6'
_chemical_formula_weight 897.53
_chemical_name_common '2 in paper'
_space_group_crystal_system triclinic
_space_group_IT_number 2
_space_group_name_Hall '-P 1'
_space_group_name_H-M_alt 'P -1'
_atom_sites_solution_hydrogens geom
_audit_creation_method SHELXL-2014/7
_cell_angle_alpha 109.186(3)
_cell_angle_beta 97.454(3)
_cell_angle_gamma 98.746(3)
_cell_formula_units_Z 2
_cell_length_a 9.1337(8)
_cell_length_b 14.8366(14)
_cell_length_c 17.3737(16)
_cell_measurement_reflns_used 2182
_cell_measurement_temperature 200(2)
_cell_measurement_theta_max 21.34
_cell_measurement_theta_min 2.27
_cell_volume 2156.6(3)
_computing_cell_refinement 'Bruker SAINT'
_computing_data_collection 'Bruker APEX2'
_computing_data_reduction 'Bruker SAINT'
_computing_molecular_graphics 'Bruker SHELXTL'
_computing_publication_material 'Bruker SHELXTL'
_computing_structure_refinement 'SHELXL-2014/7 (Sheldrick, 2014)'
_computing_structure_solution 'SHELXS-97 (Sheldrick 2008)'
_diffrn_ambient_temperature 200(2)
_diffrn_measured_fraction_theta_full 0.970
_diffrn_measured_fraction_theta_max 0.970
_diffrn_measurement_device_type 'Bruker APEX area detector'
_diffrn_measurement_method '\f and \w scans'
_diffrn_radiation_type MoK\a
_diffrn_radiation_wavelength 0.71073
_diffrn_reflns_av_R_equivalents 0.0405
_diffrn_reflns_av_unetI/netI 0.0619
_diffrn_reflns_Laue_measured_fraction_full 0.970
_diffrn_reflns_Laue_measured_fraction_max 0.970
_diffrn_reflns_limit_h_max 9
_diffrn_reflns_limit_h_min -9
_diffrn_reflns_limit_k_max 15
_diffrn_reflns_limit_k_min -16
_diffrn_reflns_limit_l_max 18
_diffrn_reflns_limit_l_min -18
_diffrn_reflns_number 14846
_diffrn_reflns_point_group_measured_fraction_full 0.970
_diffrn_reflns_point_group_measured_fraction_max 0.970
_diffrn_reflns_theta_full 22.828
_diffrn_reflns_theta_max 22.828
_diffrn_reflns_theta_min 1.265
_diffrn_source 'sealed tube'
_exptl_absorpt_coefficient_mu 0.446
_exptl_absorpt_correction_T_max 0.9542
_exptl_absorpt_correction_T_min 0.8950
_exptl_absorpt_correction_type multi-scan
_exptl_absorpt_process_details
;
Sheldrick, G. M. (2008). <i>SADABS</i>. University of G\"ottingen, Germany.
;
_exptl_crystal_colour colourless
_exptl_crystal_density_diffrn 1.382
_exptl_crystal_description octahedron
_exptl_crystal_F_000 936
_exptl_crystal_size_max 0.170
_exptl_crystal_size_mid 0.170
_exptl_crystal_size_min 0.130
_refine_diff_density_max 0.908
_refine_diff_density_min -0.585
_refine_diff_density_rms 0.062
_refine_ls_extinction_method none
_refine_ls_goodness_of_fit_ref 1.074
_refine_ls_hydrogen_treatment constr
_refine_ls_matrix_type full
_refine_ls_number_parameters 571
_refine_ls_number_reflns 5692
_refine_ls_number_restraints 873
_refine_ls_restrained_S_all 1.025
_refine_ls_R_factor_all 0.1117
_refine_ls_R_factor_gt 0.0697
_refine_ls_shift/su_max 0.000
_refine_ls_shift/su_mean 0.000
_refine_ls_structure_factor_coef Fsqd
_refine_ls_weighting_details 'w=1/[\s^2^(Fo^2^)+(0.0452P)^2^+4.4136P] where P=(Fo^2^+2Fc^2^)/3'
_refine_ls_weighting_scheme calc
_refine_ls_wR_factor_gt 0.1417
_refine_ls_wR_factor_ref 0.1715
_reflns_Friedel_coverage 0.000
_reflns_number_gt 3757
_reflns_number_total 5692
_reflns_threshold_expression 'I > 2\s(I)'
_cod_data_source_file ELR11.CIF
_cod_data_source_block elr11
_cod_database_code 4036528
_shelx_shelxl_version_number 2014/7
_shelx_space_group_comment
; 
The symmetry employed for this shelxl refinement is uniquely defined 
by the following loop, which should always be used as a source of 
symmetry information in preference to the above space-group names. 
They are only intended as comments. 
;
_shelx_estimated_absorpt_t_min 0.928
_shelx_estimated_absorpt_t_max 0.944

loop_
_space_group_symop_operation_xyz
'x, y, z'
'-x, -y, -z'

loop_
_atom_site_label
_atom_site_type_symbol
_atom_site_fract_x
_atom_site_fract_y
_atom_site_fract_z
_atom_site_U_iso_or_equiv
_atom_site_adp_type
_atom_site_occupancy
_atom_site_site_symmetry_order
_atom_site_calc_flag
_atom_site_refinement_flags_posn
_atom_site_refinement_flags_adp
_atom_site_refinement_flags_occupancy
_atom_site_disorder_assembly
_atom_site_disorder_group
C11 C 0.5627(5) 0.3194(3) 0.6220(3) 0.0375(12) Uani 1 1 d D U . . .
C12 C 0.5104(6) 0.2761(4) 0.5367(3) 0.0442(13) Uani 1 1 d D U . . .
H12 H 0.5370 0.2162 0.5079 0.053 Uiso 1 1 calc R U . . .
C13 C 0.4197(5) 0.3172(4) 0.4914(3) 0.0385(12) Uani 1 1 d D U . . .
C14 C 0.3620(6) 0.2711(4) 0.4049(3) 0.0446(14) Uani 1 1 d D U . . .
H14 H 0.3873 0.2110 0.3755 0.054 Uiso 1 1 calc R U . . .
C15 C 0.2715(6) 0.3114(4) 0.3635(3) 0.0426(13) Uani 1 1 d D U . . .
O15 O 0.2027(5) 0.2712(3) 0.2813(2) 0.0599(11) Uani 1 1 d D U . . .
O16 O 0.1418(4) 0.4354(2) 0.3582(2) 0.0447(9) Uani 1 1 d D U . . .
C16 C 0.2347(5) 0.4031(4) 0.4068(3) 0.0382(12) Uani 1 1 d D U . . .
C17 C 0.2901(6) 0.4486(4) 0.4896(3) 0.0403(13) Uani 1 1 d D U . . .
H17 H 0.2667 0.5096 0.5179 0.048 Uiso 1 1 calc R U . . .
C18 C 0.3823(5) 0.4064(3) 0.5344(3) 0.0378(12) Uani 1 1 d D U . . .
C19 C 0.4365(6) 0.4506(4) 0.6200(3) 0.0414(13) Uani 1 1 d D U . . .
H19 H 0.4129 0.5116 0.6484 0.050 Uiso 1 1 calc R U . . .
C20 C 0.5230(5) 0.4095(3) 0.6653(3) 0.0367(12) Uani 1 1 d D U . . .
C21 C 0.5683(6) 0.4539(3) 0.7567(3) 0.0390(12) Uani 1 1 d D U . . .
C22 C 0.5227(6) 0.5384(4) 0.8008(3) 0.0426(13) Uani 1 1 d D U . . .
H22 H 0.4661 0.5691 0.7709 0.051 Uiso 1 1 calc R U . . .
C23 C 0.5574(6) 0.5797(3) 0.8879(3) 0.0379(12) Uani 1 1 d D U . . .
C24 C 0.5069(6) 0.6638(4) 0.9323(3) 0.0436(13) Uani 1 1 d D U . . .
H24 H 0.4460 0.6929 0.9027 0.052 Uiso 1 1 calc R U . . .
C25 C 0.5438(6) 0.7036(4) 1.0161(3) 0.0408(13) Uani 1 1 d D U . . .
O25 O 0.4998(4) 0.7845(3) 1.0651(2) 0.0497(10) Uani 1 1 d D U . . .
O26 O 0.6713(4) 0.7103(2) 1.1456(2) 0.0420(9) Uani 1 1 d D U . . .
C26 C 0.6378(5) 0.6619(3) 1.0617(3) 0.0378(12) Uani 1 1 d D U . . .
C27 C 0.6836(6) 0.5795(4) 1.0205(3) 0.0410(13) Uani 1 1 d D U . . .
H27 H 0.7435 0.5509 1.0510 0.049 Uiso 1 1 calc R U . . .
C28 C 0.6435(6) 0.5349(3) 0.9321(3) 0.0382(12) Uani 1 1 d D U . . .
C29 C 0.6882(6) 0.4502(4) 0.8876(3) 0.0412(13) Uani 1 1 d D U . . .
H29 H 0.7451 0.4198 0.9177 0.049 Uiso 1 1 calc R U . . .
C30 C 0.6539(5) 0.4081(3) 0.8019(3) 0.0376(12) Uani 1 1 d D U . . .
C31 C 0.7034(5) 0.3184(3) 0.7565(3) 0.0386(12) Uani 1 1 d D U . . .
C32 C 0.7946(6) 0.2751(4) 0.7975(3) 0.0425(13) Uani 1 1 d D U . . .
H32 H 0.8260 0.3048 0.8561 0.051 Uiso 1 1 calc R U . . .
C33 C 0.8424(5) 0.1897(3) 0.7566(3) 0.0384(12) Uani 1 1 d D U . . .
C34 C 0.9370(6) 0.1467(4) 0.7997(3) 0.0421(13) Uani 1 1 d D U . . .
H34 H 0.9695 0.1765 0.8581 0.051 Uiso 1 1 calc R U . . .
C35 C 0.9814(6) 0.0635(4) 0.7581(3) 0.0415(13) Uani 1 1 d D U . . .
O35 O 1.0766(4) 0.0178(2) 0.7925(2) 0.0484(10) Uani 1 1 d D U . . .
O36 O 0.9795(4) -0.0677(2) 0.6352(2) 0.0443(9) Uani 1 1 d D U . . .
C36 C 0.9295(6) 0.0163(4) 0.6699(3) 0.0391(12) Uani 1 1 d D U . . .
C37 C 0.8406(6) 0.0572(3) 0.6283(3) 0.0399(13) Uani 1 1 d D U . . .
H37 H 0.8081 0.0263 0.5699 0.048 Uiso 1 1 calc R U . . .
C38 C 0.7947(6) 0.1451(4) 0.6697(3) 0.0393(12) Uani 1 1 d D U . . .
C39 C 0.7054(6) 0.1899(4) 0.6280(3) 0.0427(13) Uani 1 1 d D U . . .
H39 H 0.6760 0.1607 0.5693 0.051 Uiso 1 1 calc R U . . .
C40 C 0.6575(5) 0.2744(4) 0.6679(3) 0.0375(12) Uani 1 1 d D U . . .
C51 C 0.2176(9) 0.1730(6) 0.2308(4) 0.049(2) Uani 0.828(12) 1 d D U P A 1
H51A H 0.2276 0.1324 0.2657 0.058 Uiso 0.828(12) 1 calc R U P A 1
H51B H 0.1277 0.1407 0.1860 0.058 Uiso 0.828(12) 1 calc R U P A 1
C52 C 0.3533(9) 0.1855(6) 0.1956(5) 0.066(3) Uani 0.828(12) 1 d D U P A 1
H52A H 0.3677 0.1215 0.1613 0.099 Uiso 0.828(12) 1 calc R U P A 1
H52B H 0.3417 0.2258 0.1613 0.099 Uiso 0.828(12) 1 calc R U P A 1
H52C H 0.4412 0.2176 0.2407 0.099 Uiso 0.828(12) 1 calc R U P A 1
C53 C 0.0972(6) 0.5251(4) 0.3985(3) 0.0474(14) Uani 1 1 d D U . . .
H53A H 0.1869 0.5790 0.4232 0.057 Uiso 1 1 calc R U . . .
H53B H 0.0436 0.5195 0.4432 0.057 Uiso 1 1 calc R U . . .
C54 C -0.0053(8) 0.5444(4) 0.3334(4) 0.0695(19) Uani 1 1 d D U . . .
H54A H -0.0383 0.6054 0.3588 0.104 Uiso 1 1 calc R U . . .
H54B H 0.0491 0.5498 0.2896 0.104 Uiso 1 1 calc R U . . .
H54C H -0.0936 0.4905 0.3095 0.104 Uiso 1 1 calc R U . . .
C55 C 0.4021(9) 0.8260(6) 1.0196(6) 0.056(3) Uani 0.833(11) 1 d D U P B 1
H55A H 0.3105 0.7766 0.9866 0.068 Uiso 0.833(11) 1 calc R U P B 1
H55B H 0.4555 0.8493 0.9814 0.068 Uiso 0.833(11) 1 calc R U P B 1
C56 C 0.3611(9) 0.9084(5) 1.0822(5) 0.065(3) Uani 0.833(11) 1 d D U P B 1
H56A H 0.2947 0.9388 1.0541 0.098 Uiso 0.833(11) 1 calc R U P B 1
H56B H 0.3085 0.8843 1.1195 0.098 Uiso 0.833(11) 1 calc R U P B 1
H56C H 0.4528 0.9567 1.1144 0.098 Uiso 0.833(11) 1 calc R U P B 1
C57 C 0.7583(6) 0.6675(4) 1.1938(3) 0.0410(13) Uani 1 1 d D U . . .
H57A H 0.8580 0.6642 1.1777 0.049 Uiso 1 1 calc R U . . .
H57B H 0.7048 0.6006 1.1850 0.049 Uiso 1 1 calc R U . . .
C58 C 0.7772(6) 0.7328(4) 1.2837(3) 0.0476(14) Uani 1 1 d D U . . .
H58A H 0.8361 0.7066 1.3194 0.071 Uiso 1 1 calc R U . . .
H58B H 0.8300 0.7987 1.2914 0.071 Uiso 1 1 calc R U . . .
H58C H 0.6776 0.7354 1.2987 0.071 Uiso 1 1 calc R U . . .
C59 C 1.1163(17) 0.0660(11) 0.8833(6) 0.044(4) Uani 0.521(12) 1 d D U P C 1
H59A H 1.0242 0.0680 0.9077 0.052 Uiso 0.521(12) 1 calc R U P C 1
H59B H 1.1735 0.1337 0.8985 0.052 Uiso 0.521(12) 1 calc R U P C 1
C60 C 1.2107(14) 0.0065(8) 0.9133(7) 0.060(4) Uani 0.521(12) 1 d D U P C 1
H60A H 1.2409 0.0354 0.9739 0.090 Uiso 0.521(12) 1 calc R U P C 1
H60B H 1.1525 -0.0601 0.8974 0.090 Uiso 0.521(12) 1 calc R U P C 1
H60C H 1.3010 0.0052 0.8883 0.090 Uiso 0.521(12) 1 calc R U P C 1
C61 C 0.9343(6) -0.1143(4) 0.5462(3) 0.0458(14) Uani 1 1 d D U . . .
H61A H 0.9679 -0.0684 0.5184 0.055 Uiso 1 1 calc R U . . .
H61B H 0.8231 -0.1353 0.5303 0.055 Uiso 1 1 calc R U . . .
C62 C 1.0069(7) -0.2011(4) 0.5208(3) 0.0594(17) Uani 1 1 d D U . . .
H62A H 0.9785 -0.2346 0.4604 0.089 Uiso 1 1 calc R U . . .
H62B H 1.1169 -0.1794 0.5367 0.089 Uiso 1 1 calc R U . . .
H62C H 0.9727 -0.2459 0.5485 0.089 Uiso 1 1 calc R U . . .
C59B C 1.1689(18) 0.0640(15) 0.8742(7) 0.058(5) Uani 0.479(12) 1 d D U P C 2
H59C H 1.1878 0.1359 0.8902 0.069 Uiso 0.479(12) 1 calc R U P C 2
H59D H 1.2672 0.0437 0.8755 0.069 Uiso 0.479(12) 1 calc R U P C 2
C60B C 1.0848(16) 0.0331(9) 0.9326(7) 0.059(4) Uani 0.479(12) 1 d D U P C 2
H60D H 1.1444 0.0633 0.9891 0.088 Uiso 0.479(12) 1 calc R U P C 2
H60E H 0.9878 0.0537 0.9308 0.088 Uiso 0.479(12) 1 calc R U P C 2
H60F H 1.0669 -0.0381 0.9162 0.088 Uiso 0.479(12) 1 calc R U P C 2
C55B C 0.370(3) 0.817(3) 1.036(3) 0.060(11) Uani 0.167(11) 1 d D U P B 2
H55C H 0.3112 0.8368 1.0808 0.072 Uiso 0.167(11) 1 calc R U P B 2
H55D H 0.3045 0.7644 0.9877 0.072 Uiso 0.167(11) 1 calc R U P B 2
C56B C 0.429(4) 0.902(2) 1.013(2) 0.057(10) Uani 0.167(11) 1 d D U P B 2
H56D H 0.3438 0.9272 0.9931 0.086 Uiso 0.167(11) 1 calc R U P B 2
H56E H 0.4938 0.9540 1.0619 0.086 Uiso 0.167(11) 1 calc R U P B 2
H56F H 0.4871 0.8820 0.9692 0.086 Uiso 0.167(11) 1 calc R U P B 2
C51B C 0.289(6) 0.204(5) 0.235(2) 0.14(4) Uani 0.172(12) 1 d D U P A 2
H51C H 0.2994 0.1530 0.2599 0.166 Uiso 0.172(12) 1 calc R U P A 2
H51D H 0.3915 0.2394 0.2376 0.166 Uiso 0.172(12) 1 calc R U P A 2
C52B C 0.206(5) 0.159(3) 0.1486(16) 0.11(2) Uani 0.172(12) 1 d D U P A 2
H52D H 0.2615 0.1130 0.1160 0.158 Uiso 0.172(12) 1 calc R U P A 2
H52E H 0.1056 0.1237 0.1472 0.158 Uiso 0.172(12) 1 calc R U P A 2
H52F H 0.1972 0.2097 0.1251 0.158 Uiso 0.172(12) 1 calc R U P A 2
C71 C 1.0495(6) 0.3656(4) 1.1352(3) 0.0491(15) Uani 1 1 d D U . . .
H71A H 1.0233 0.3532 1.1848 0.059 Uiso 1 1 calc R U . . .
H71B H 1.1523 0.4070 1.1512 0.059 Uiso 1 1 calc R U . . .
Cl1 Cl 1.0485(2) 0.25405(13) 1.05723(11) 0.0791(6) Uani 1 1 d D U . . .
Cl2 Cl 0.9223(2) 0.42748(14) 1.10216(13) 0.0960(7) Uani 1 1 d D U . . .
C72 C 0.4016(8) 0.0590(4) 0.6980(3) 0.0602(17) Uani 1 1 d D U . . .
H72A H 0.4846 0.1171 0.7244 0.072 Uiso 1 1 calc R U . . .
H72B H 0.3174 0.0695 0.7283 0.072 Uiso 1 1 calc R U . . .
Cl3 Cl 0.4640(3) -0.04315(16) 0.70532(16) 0.1093(8) Uani 1 1 d D U . . .
Cl4 Cl 0.3411(2) 0.04509(14) 0.59500(11) 0.0864(6) Uani 1 1 d D U . . .
C73 C -0.1587(7) 0.2363(5) 0.2928(3) 0.0594(17) Uani 1 1 d D U . . .
H73A H -0.0523 0.2715 0.3053 0.071 Uiso 1 1 calc R U . . .
H73B H -0.1592 0.1720 0.2983 0.071 Uiso 1 1 calc R U . . .
Cl5 Cl -0.2565(2) 0.30280(13) 0.36476(11) 0.0782(6) Uani 1 1 d D U . . .
Cl6 Cl -0.2385(2) 0.2194(2) 0.19184(12) 0.1154(9) Uani 1 1 d D U . . .

loop_
_atom_site_aniso_label
_atom_site_aniso_U_11
_atom_site_aniso_U_22
_atom_site_aniso_U_33
_atom_site_aniso_U_23
_atom_site_aniso_U_13
_atom_site_aniso_U_12
C11 0.030(3) 0.037(3) 0.045(3) 0.015(2) 0.009(2) 0.003(2)
C12 0.038(3) 0.044(3) 0.048(3) 0.010(2) 0.009(2) 0.012(3)
C13 0.032(3) 0.038(3) 0.041(3) 0.009(2) 0.008(2) 0.007(2)
C14 0.045(3) 0.042(3) 0.043(3) 0.005(2) 0.010(2) 0.019(3)
C15 0.039(3) 0.047(3) 0.037(3) 0.007(2) 0.008(2) 0.013(2)
O15 0.080(3) 0.056(2) 0.038(2) 0.0040(18) 0.004(2) 0.035(2)
O16 0.051(2) 0.042(2) 0.040(2) 0.0098(17) 0.0059(18) 0.0165(18)
C16 0.036(3) 0.039(3) 0.039(3) 0.011(2) 0.009(2) 0.009(2)
C17 0.043(3) 0.036(3) 0.040(3) 0.009(2) 0.009(2) 0.008(2)
C18 0.036(3) 0.031(3) 0.041(3) 0.009(2) 0.007(2) 0.002(2)
C19 0.043(3) 0.033(3) 0.043(3) 0.007(2) 0.007(2) 0.007(2)
C20 0.029(3) 0.035(3) 0.043(3) 0.011(2) 0.010(2) 0.001(2)
C21 0.036(3) 0.034(3) 0.043(3) 0.011(2) 0.009(2) 0.001(2)
C22 0.039(3) 0.041(3) 0.044(3) 0.012(2) 0.004(2) 0.005(2)
C23 0.036(3) 0.029(3) 0.043(3) 0.007(2) 0.006(2) 0.004(2)
C24 0.040(3) 0.038(3) 0.047(3) 0.009(2) 0.002(2) 0.010(2)
C25 0.035(3) 0.034(3) 0.049(3) 0.009(2) 0.006(2) 0.006(2)
O25 0.047(2) 0.042(2) 0.051(2) 0.0049(18) 0.0005(18) 0.0162(18)
O26 0.048(2) 0.037(2) 0.0400(19) 0.0118(16) 0.0053(17) 0.0135(17)
C26 0.037(3) 0.035(3) 0.041(3) 0.013(2) 0.011(2) 0.006(2)
C27 0.043(3) 0.040(3) 0.045(3) 0.017(2) 0.011(2) 0.013(2)
C28 0.037(3) 0.036(3) 0.042(3) 0.013(2) 0.013(2) 0.005(2)
C29 0.045(3) 0.036(3) 0.045(3) 0.015(2) 0.013(2) 0.011(2)
C30 0.034(3) 0.032(3) 0.045(3) 0.012(2) 0.012(2) 0.000(2)
C31 0.031(3) 0.038(3) 0.045(3) 0.013(2) 0.011(2) 0.002(2)
C32 0.044(3) 0.037(3) 0.040(3) 0.009(2) 0.006(2) 0.005(2)
C33 0.035(3) 0.037(3) 0.042(3) 0.014(2) 0.009(2) 0.001(2)
C34 0.042(3) 0.043(3) 0.039(3) 0.014(2) 0.009(2) 0.004(2)
C35 0.038(3) 0.043(3) 0.045(3) 0.020(2) 0.008(2) 0.003(2)
O35 0.057(2) 0.042(2) 0.041(2) 0.0142(17) -0.0047(18) 0.0085(18)
O36 0.053(2) 0.044(2) 0.039(2) 0.0146(17) 0.0086(18) 0.0178(18)
C36 0.040(3) 0.037(3) 0.040(3) 0.013(2) 0.007(2) 0.009(2)
C37 0.040(3) 0.038(3) 0.040(3) 0.010(2) 0.009(2) 0.012(2)
C38 0.040(3) 0.039(3) 0.040(3) 0.012(2) 0.013(2) 0.010(2)
C39 0.041(3) 0.045(3) 0.040(3) 0.011(2) 0.008(2) 0.009(2)
C40 0.031(3) 0.042(3) 0.039(3) 0.013(2) 0.008(2) 0.006(2)
C51 0.059(5) 0.045(4) 0.039(4) 0.011(3) 0.006(3) 0.016(4)
C52 0.074(6) 0.065(6) 0.066(6) 0.021(4) 0.023(5) 0.029(4)
C53 0.061(4) 0.041(3) 0.046(3) 0.017(3) 0.017(3) 0.020(3)
C54 0.101(5) 0.053(4) 0.056(4) 0.014(3) 0.004(4) 0.041(4)
C55 0.046(5) 0.054(5) 0.058(5) 0.006(4) -0.002(4) 0.022(4)
C56 0.063(5) 0.067(5) 0.059(5) 0.007(4) 0.009(4) 0.032(4)
C57 0.048(3) 0.036(3) 0.043(3) 0.018(2) 0.009(3) 0.011(3)
C58 0.054(4) 0.045(3) 0.044(3) 0.017(3) 0.006(3) 0.014(3)
C59 0.048(9) 0.031(7) 0.041(5) 0.009(5) -0.008(5) -0.003(6)
C60 0.060(8) 0.053(7) 0.060(7) 0.019(6) -0.012(6) 0.013(6)
C61 0.059(4) 0.041(3) 0.035(3) 0.013(2) 0.003(3) 0.012(3)
C62 0.083(5) 0.053(4) 0.048(4) 0.019(3) 0.014(3) 0.029(3)
C59B 0.059(10) 0.057(10) 0.049(6) 0.017(6) -0.005(5) 0.007(7)
C60B 0.072(10) 0.049(8) 0.046(6) 0.012(6) -0.002(6) 0.007(7)
C55B 0.051(12) 0.059(17) 0.07(2) 0.018(16) 0.002(11) 0.025(11)
C56B 0.08(2) 0.046(15) 0.039(19) -0.001(14) 0.007(17) 0.024(14)
C51B 0.14(4) 0.18(7) 0.058(13) -0.03(2) -0.009(17) 0.12(5)
C52B 0.12(4) 0.12(3) 0.056(12) -0.014(15) 0.001(14) 0.06(3)
C71 0.043(3) 0.044(3) 0.054(3) 0.011(3) 0.004(3) 0.008(3)
Cl1 0.0809(13) 0.0646(11) 0.0758(12) 0.0015(9) 0.0213(10) 0.0156(10)
Cl2 0.0904(14) 0.0803(13) 0.1056(16) 0.0242(12) -0.0200(12) 0.0358(11)
C72 0.084(5) 0.051(4) 0.050(3) 0.020(3) 0.008(3) 0.027(3)
Cl3 0.1262(19) 0.0910(15) 0.148(2) 0.0698(15) 0.0378(16) 0.0604(14)
Cl4 0.0933(14) 0.0865(14) 0.0589(11) 0.0186(10) -0.0102(10) -0.0044(11)
C73 0.056(4) 0.074(4) 0.052(3) 0.023(3) 0.009(3) 0.024(3)
Cl5 0.0834(13) 0.0662(11) 0.0802(12) 0.0112(10) 0.0162(10) 0.0344(10)
Cl6 0.0751(14) 0.216(3) 0.0654(12) 0.0728(15) 0.0054(11) 0.0170(16)

loop_
_atom_type_symbol
_atom_type_description
_atom_type_scat_dispersion_real
_atom_type_scat_dispersion_imag
_atom_type_scat_source
C C 0.0033 0.0016 'International Tables Vol C Tables 4.2.6.8 and 6.1.1.4'
H H 0.0000 0.0000 'International Tables Vol C Tables 4.2.6.8 and 6.1.1.4'
O O 0.0106 0.0060 'International Tables Vol C Tables 4.2.6.8 and 6.1.1.4'
Cl Cl 0.1484 0.1585 'International Tables Vol C Tables 4.2.6.8 and 6.1.1.4'

loop_
_geom_angle_atom_site_label_1
_geom_angle_atom_site_label_2
_geom_angle_atom_site_label_3
_geom_angle
C12 C11 C20 118.6(4)
C12 C11 C40 121.5(4)
C20 C11 C40 119.9(4)
C11 C12 C13 122.7(5)
C11 C12 H12 118.7
C13 C12 H12 118.7
C12 C13 C18 118.3(4)
C12 C13 C14 122.6(5)
C18 C13 C14 119.1(4)
C15 C14 C13 121.1(5)
C15 C14 H14 119.5
C13 C14 H14 119.5
C14 C15 O15 126.3(5)
C14 C15 C16 120.1(4)
O15 C15 C16 113.5(4)
C15 O15 C51B 109.5(12)
C15 O15 C51 119.9(5)
C16 O16 C53 116.9(4)
C17 C16 O16 126.2(4)
C17 C16 C15 119.5(4)
O16 C16 C15 114.3(4)
C16 C17 C18 121.2(5)
C16 C17 H17 119.4
C18 C17 H17 119.4
C19 C18 C13 119.0(4)
C19 C18 C17 122.0(5)
C13 C18 C17 119.0(4)
C20 C19 C18 123.0(5)
C20 C19 H19 118.5
C18 C19 H19 118.5
C19 C20 C11 118.4(4)
C19 C20 C21 121.8(4)
C11 C20 C21 119.8(4)
C22 C21 C30 118.6(4)
C22 C21 C20 120.9(4)
C30 C21 C20 120.4(4)
C21 C22 C23 122.4(5)
C21 C22 H22 118.8
C23 C22 H22 118.8
C22 C23 C28 118.8(4)
C22 C23 C24 122.0(5)
C28 C23 C24 119.2(4)
C25 C24 C23 121.1(5)
C25 C24 H24 119.4
C23 C24 H24 119.4
C24 C25 O25 125.7(5)
C24 C25 C26 120.3(5)
O25 C25 C26 113.9(4)
C25 O25 C55B 122(2)
C25 O25 C55 114.3(5)
C26 O26 C57 116.4(4)
C27 C26 O26 125.6(4)
C27 C26 C25 119.4(4)
O26 C26 C25 114.9(4)
C26 C27 C28 121.3(5)
C26 C27 H27 119.4
C28 C27 H27 119.4
C29 C28 C23 118.6(4)
C29 C28 C27 122.9(5)
C23 C28 C27 118.5(4)
C30 C29 C28 123.4(5)
C30 C29 H29 118.3
C28 C29 H29 118.3
C29 C30 C21 118.3(4)
C29 C30 C31 122.1(4)
C21 C30 C31 119.6(4)
C32 C31 C40 118.6(4)
C32 C31 C30 121.5(4)
C40 C31 C30 120.0(4)
C31 C32 C33 123.0(5)
C31 C32 H32 118.5
C33 C32 H32 118.5
C32 C33 C38 118.5(4)
C32 C33 C34 122.3(5)
C38 C33 C34 119.2(4)
C35 C34 C33 120.8(5)
C35 C34 H34 119.6
C33 C34 H34 119.6
C34 C35 O35 125.8(5)
C34 C35 C36 120.1(5)
O35 C35 C36 114.0(4)
C35 O35 C59B 122.8(9)
C35 O35 C59 110.9(6)
C36 O36 C61 115.9(4)
C37 C36 O36 125.7(4)
C37 C36 C35 119.5(4)
O36 C36 C35 114.8(4)
C36 C37 C38 121.7(5)
C36 C37 H37 119.1
C38 C37 H37 119.1
C39 C38 C33 118.5(4)
C39 C38 C37 122.9(5)
C33 C38 C37 118.6(4)
C40 C39 C38 123.4(5)
C40 C39 H39 118.3
C38 C39 H39 118.3
C39 C40 C31 117.9(4)
C39 C40 C11 121.9(4)
C31 C40 C11 120.1(4)
C52 C51 O15 106.7(6)
C52 C51 H51A 110.4
O15 C51 H51A 110.4
C52 C51 H51B 110.4
O15 C51 H51B 110.4
H51A C51 H51B 108.6
C51 C52 H52A 109.5
C51 C52 H52B 109.5
H52A C52 H52B 109.5
C51 C52 H52C 109.5
H52A C52 H52C 109.5
H52B C52 H52C 109.5
O16 C53 C54 107.1(4)
O16 C53 H53A 110.3
C54 C53 H53A 110.3
O16 C53 H53B 110.3
C54 C53 H53B 110.3
H53A C53 H53B 108.6
C53 C54 H54A 109.5
C53 C54 H54B 109.5
H54A C54 H54B 109.5
C53 C54 H54C 109.5
H54A C54 H54C 109.5
H54B C54 H54C 109.5
O25 C55 C56 106.6(7)
O25 C55 H55A 110.4
C56 C55 H55A 110.4
O25 C55 H55B 110.4
C56 C55 H55B 110.4
H55A C55 H55B 108.6
C55 C56 H56A 109.5
C55 C56 H56B 109.5
H56A C56 H56B 109.5
C55 C56 H56C 109.5
H56A C56 H56C 109.5
H56B C56 H56C 109.5
O26 C57 C58 106.3(4)
O26 C57 H57A 110.5
C58 C57 H57A 110.5
O26 C57 H57B 110.5
C58 C57 H57B 110.5
H57A C57 H57B 108.7
C57 C58 H58A 109.5
C57 C58 H58B 109.5
H58A C58 H58B 109.5
C57 C58 H58C 109.5
H58A C58 H58C 109.5
H58B C58 H58C 109.5
O35 C59 C60 105.7(10)
O35 C59 H59A 110.6
C60 C59 H59A 110.6
O35 C59 H59B 110.6
C60 C59 H59B 110.6
H59A C59 H59B 108.7
C59 C60 H60A 109.5
C59 C60 H60B 109.5
H60A C60 H60B 109.5
C59 C60 H60C 109.5
H60A C60 H60C 109.5
H60B C60 H60C 109.5
O36 C61 C62 107.3(4)
O36 C61 H61A 110.3
C62 C61 H61A 110.3
O36 C61 H61B 110.3
C62 C61 H61B 110.3
H61A C61 H61B 108.5
C61 C62 H62A 109.5
C61 C62 H62B 109.5
H62A C62 H62B 109.5
C61 C62 H62C 109.5
H62A C62 H62C 109.5
H62B C62 H62C 109.5
O35 C59B C60B 107.1(11)
O35 C59B H59C 110.3
C60B C59B H59C 110.3
O35 C59B H59D 110.3
C60B C59B H59D 110.3
H59C C59B H59D 108.5
C59B C60B H60D 109.5
C59B C60B H60E 109.5
H60D C60B H60E 109.5
C59B C60B H60F 109.5
H60D C60B H60F 109.5
H60E C60B H60F 109.5
O25 C55B C56B 106.7(19)
O25 C55B H55C 110.4
C56B C55B H55C 110.4
O25 C55B H55D 110.4
C56B C55B H55D 110.4
H55C C55B H55D 108.6
C55B C56B H56D 109.5
C55B C56B H56E 109.5
H56D C56B H56E 109.5
C55B C56B H56F 109.5
H56D C56B H56F 109.5
H56E C56B H56F 109.5
O15 C51B C52B 107.4(19)
O15 C51B H51C 110.2
C52B C51B H51C 110.2
O15 C51B H51D 110.2
C52B C51B H51D 110.2
H51C C51B H51D 108.5
C51B C52B H52D 109.5
C51B C52B H52E 109.5
H52D C52B H52E 109.5
C51B C52B H52F 109.5
H52D C52B H52F 109.5
H52E C52B H52F 109.5
Cl2 C71 Cl1 111.7(3)
Cl2 C71 H71A 109.3
Cl1 C71 H71A 109.3
Cl2 C71 H71B 109.3
Cl1 C71 H71B 109.3
H71A C71 H71B 107.9
Cl3 C72 Cl4 111.0(3)
Cl3 C72 H72A 109.4
Cl4 C72 H72A 109.4
Cl3 C72 H72B 109.4
Cl4 C72 H72B 109.4
H72A C72 H72B 108.0
Cl6 C73 Cl5 111.8(3)
Cl6 C73 H73A 109.3
Cl5 C73 H73A 109.3
Cl6 C73 H73B 109.3
Cl5 C73 H73B 109.3
H73A C73 H73B 107.9

loop_
_geom_bond_atom_site_label_1
_geom_bond_atom_site_label_2
_geom_bond_distance
C11 C12 1.390(6)
C11 C20 1.430(6)
C11 C40 1.475(6)
C12 C13 1.407(6)
C12 H12 0.9500
C13 C18 1.408(6)
C13 C14 1.419(6)
C14 C15 1.355(6)
C14 H14 0.9500
C15 O15 1.372(5)
C15 C16 1.437(6)
O15 C51B 1.464(15)
O15 C51 1.471(7)
O16 C16 1.365(5)
O16 C53 1.433(5)
C16 C17 1.360(6)
C17 C18 1.420(6)
C17 H17 0.9500
C18 C19 1.399(6)
C19 C20 1.383(6)
C19 H19 0.9500
C20 C21 1.478(6)
C21 C22 1.393(6)
C21 C30 1.431(6)
C22 C23 1.404(6)
C22 H22 0.9500
C23 C28 1.411(6)
C23 C24 1.414(6)
C24 C25 1.352(6)
C24 H24 0.9500
C25 O25 1.375(5)
C25 C26 1.434(6)
O25 C55B 1.436(15)
O25 C55 1.451(7)
O26 C26 1.364(5)
O26 C57 1.438(5)
C26 C27 1.356(6)
C27 C28 1.429(6)
C27 H27 0.9500
C28 C29 1.394(6)
C29 C30 1.383(6)
C29 H29 0.9500
C30 C31 1.478(6)
C31 C32 1.387(6)
C31 C40 1.435(6)
C32 C33 1.399(6)
C32 H32 0.9500
C33 C38 1.412(6)
C33 C34 1.423(6)
C34 C35 1.361(6)
C34 H34 0.9500
C35 O35 1.374(5)
C35 C36 1.437(6)
O35 C59B 1.438(11)
O35 C59 1.470(10)
O36 C36 1.370(5)
O36 C61 1.445(5)
C36 C37 1.355(6)
C37 C38 1.423(6)
C37 H37 0.9500
C38 C39 1.399(6)
C39 C40 1.385(6)
C39 H39 0.9500
C51 C52 1.465(9)
C51 H51A 0.9900
C51 H51B 0.9900
C52 H52A 0.9800
C52 H52B 0.9800
C52 H52C 0.9800
C53 C54 1.501(7)
C53 H53A 0.9900
C53 H53B 0.9900
C54 H54A 0.9800
C54 H54B 0.9800
C54 H54C 0.9800
C55 C56 1.479(9)
C55 H55A 0.9900
C55 H55B 0.9900
C56 H56A 0.9800
C56 H56B 0.9800
C56 H56C 0.9800
C57 C58 1.515(6)
C57 H57A 0.9900
C57 H57B 0.9900
C58 H58A 0.9800
C58 H58B 0.9800
C58 H58C 0.9800
C59 C60 1.487(13)
C59 H59A 0.9900
C59 H59B 0.9900
C60 H60A 0.9800
C60 H60B 0.9800
C60 H60C 0.9800
C61 C62 1.501(7)
C61 H61A 0.9900
C61 H61B 0.9900
C62 H62A 0.9800
C62 H62B 0.9800
C62 H62C 0.9800
C59B C60B 1.494(13)
C59B H59C 0.9900
C59B H59D 0.9900
C60B H60D 0.9800
C60B H60E 0.9800
C60B H60F 0.9800
C55B C56B 1.494(16)
C55B H55C 0.9900
C55B H55D 0.9900
C56B H56D 0.9800
C56B H56E 0.9800
C56B H56F 0.9800
C51B C52B 1.475(16)
C51B H51C 0.9900
C51B H51D 0.9900
C52B H52D 0.9800
C52B H52E 0.9800
C52B H52F 0.9800
C71 Cl2 1.737(5)
C71 Cl1 1.759(5)
C71 H71A 0.9900
C71 H71B 0.9900
C72 Cl3 1.734(5)
C72 Cl4 1.737(5)
C72 H72A 0.9900
C72 H72B 0.9900
C73 Cl6 1.730(5)
C73 Cl5 1.756(5)
C73 H73A 0.9900
C73 H73B 0.9900

loop_
_geom_torsion_atom_site_label_1
_geom_torsion_atom_site_label_2
_geom_torsion_atom_site_label_3
_geom_torsion_atom_site_label_4
_geom_torsion
C20 C11 C12 C13 -0.2(8)
C40 C11 C12 C13 179.9(5)
C11 C12 C13 C18 0.8(8)
C11 C12 C13 C14 -177.7(5)
C12 C13 C14 C15 178.2(5)
C18 C13 C14 C15 -0.3(8)
C13 C14 C15 O15 -176.2(5)
C13 C14 C15 C16 1.2(8)
C14 C15 O15 C51B -26(4)
C16 C15 O15 C51B 157(4)
C14 C15 O15 C51 3.5(9)
C16 C15 O15 C51 -174.1(5)
C53 O16 C16 C17 -0.7(7)
C53 O16 C16 C15 178.0(4)
C14 C15 C16 C17 -0.7(8)
O15 C15 C16 C17 177.1(5)
C14 C15 C16 O16 -179.5(5)
O15 C15 C16 O16 -1.8(7)
O16 C16 C17 C18 177.9(5)
C15 C16 C17 C18 -0.8(8)
C12 C13 C18 C19 0.1(7)
C14 C13 C18 C19 178.6(5)
C12 C13 C18 C17 -179.7(5)
C14 C13 C18 C17 -1.1(7)
C16 C17 C18 C19 -178.0(5)
C16 C17 C18 C13 1.7(8)
C13 C18 C19 C20 -1.5(8)
C17 C18 C19 C20 178.2(5)
C18 C19 C20 C11 2.1(8)
C18 C19 C20 C21 -175.0(5)
C12 C11 C20 C19 -1.2(7)
C40 C11 C20 C19 178.7(5)
C12 C11 C20 C21 175.9(4)
C40 C11 C20 C21 -4.1(7)
C19 C20 C21 C22 1.2(8)
C11 C20 C21 C22 -175.9(5)
C19 C20 C21 C30 178.1(5)
C11 C20 C21 C30 1.0(7)
C30 C21 C22 C23 -0.2(8)
C20 C21 C22 C23 176.7(5)
C21 C22 C23 C28 1.0(8)
C21 C22 C23 C24 -178.1(5)
C22 C23 C24 C25 -178.8(5)
C28 C23 C24 C25 2.1(8)
C23 C24 C25 O25 -179.5(5)
C23 C24 C25 C26 1.1(8)
C24 C25 O25 C55B 21.3(18)
C26 C25 O25 C55B -159.2(17)
C24 C25 O25 C55 1.8(8)
C26 C25 O25 C55 -178.8(6)
C57 O26 C26 C27 -2.3(7)
C57 O26 C26 C25 176.6(4)
C24 C25 C26 C27 -3.1(8)
O25 C25 C26 C27 177.5(5)
C24 C25 C26 O26 177.9(5)
O25 C25 C26 O26 -1.6(6)
O26 C26 C27 C28 -179.3(5)
C25 C26 C27 C28 1.8(8)
C22 C23 C28 C29 -1.2(7)
C24 C23 C28 C29 177.9(5)
C22 C23 C28 C27 177.5(5)
C24 C23 C28 C27 -3.4(7)
C26 C27 C28 C29 -179.9(5)
C26 C27 C28 C23 1.4(8)
C23 C28 C29 C30 0.7(8)
C27 C28 C29 C30 -177.9(5)
C28 C29 C30 C21 0.1(8)
C28 C29 C30 C31 179.8(5)
C22 C21 C30 C29 -0.3(7)
C20 C21 C30 C29 -177.3(4)
C22 C21 C30 C31 179.9(4)
C20 C21 C30 C31 3.0(7)
C29 C30 C31 C32 -3.8(8)
C21 C30 C31 C32 175.9(5)
C29 C30 C31 C40 176.4(5)
C21 C30 C31 C40 -3.9(7)
C40 C31 C32 C33 -0.8(8)
C30 C31 C32 C33 179.4(5)
C31 C32 C33 C38 -0.6(8)
C31 C32 C33 C34 179.5(5)
C32 C33 C34 C35 179.9(5)
C38 C33 C34 C35 0.0(8)
C33 C34 C35 O35 177.4(5)
C33 C34 C35 C36 -1.8(8)
C34 C35 O35 C59B -14.5(11)
C36 C35 O35 C59B 164.7(8)
C34 C35 O35 C59 4.8(10)
C36 C35 O35 C59 -176.0(8)
C61 O36 C36 C37 1.2(7)
C61 O36 C36 C35 -177.4(4)
C34 C35 C36 C37 2.4(8)
O35 C35 C36 C37 -176.9(5)
C34 C35 C36 O36 -178.9(5)
O35 C35 C36 O36 1.8(6)
O36 C36 C37 C38 -179.7(5)
C35 C36 C37 C38 -1.1(8)
C32 C33 C38 C39 1.8(7)
C34 C33 C38 C39 -178.2(5)
C32 C33 C38 C37 -178.7(5)
C34 C33 C38 C37 1.3(7)
C36 C37 C38 C39 178.8(5)
C36 C37 C38 C33 -0.7(8)
C33 C38 C39 C40 -1.9(8)
C37 C38 C39 C40 178.7(5)
C38 C39 C40 C31 0.5(8)
C38 C39 C40 C11 -179.7(5)
C32 C31 C40 C39 0.8(7)
C30 C31 C40 C39 -179.4(5)
C32 C31 C40 C11 -178.9(5)
C30 C31 C40 C11 0.9(7)
C12 C11 C40 C39 3.4(8)
C20 C11 C40 C39 -176.6(5)
C12 C11 C40 C31 -176.9(5)
C20 C11 C40 C31 3.2(7)
C15 O15 C51 C52 -89.1(7)
C16 O16 C53 C54 -179.2(5)
C25 O25 C55 C56 177.3(6)
C26 O26 C57 C58 -178.8(4)
C35 O35 C59 C60 176.5(9)
C36 O36 C61 C62 177.2(5)
C35 O35 C59B C60B 95.8(14)
C25 O25 C55B C56B -102(3)
C15 O15 C51B C52B 177(5)
